data_1559214
loop_
_publ_author_name
'Song, Liangliang'
'Zhang, Xiaoyong'
'Tang, Xiao'
'Van Meervelt, Luc'
'Van der Eycken, Johan'
'Harvey, Jeremy'
'Van der Eycken, Erik V.'

_publ_section_title
;
 Ruthenium-catalyzed cascade C-H activation/annulation of
 N-alkoxybenzamides: reaction development and mechanistic insight
;
_journal_name_full 'Chemical Science'
_journal_paper_doi 10.1039/D0SC04434B
_journal_year 2020
_chemical_formula_moiety 'C20 H21 N O3, C H2 Cl2'
_chemical_formula_sum 'C21 H23 Cl2 N O3'
_chemical_formula_weight 408.30
_space_group_crystal_system triclinic
_space_group_IT_number 2
_space_group_name_Hall '-P 1'
_space_group_name_H-M_alt 'P -1'
_atom_sites_solution_hydrogens mixed
_atom_sites_solution_primary dual
_audit_creation_date 2018-11-06
_audit_creation_method
;
Olex2 1.2
(compiled 2018.05.29 svn.r3510 for OlexSys, GUI svn.r5506)
;
_audit_update_record
;
2019-10-17 deposited with the CCDC.	2020-09-28 downloaded from the CCDC.
;
_cell_angle_alpha 82.687(4)
_cell_angle_beta 71.563(4)
_cell_angle_gamma 87.665(4)
_cell_formula_units_Z 2
_cell_length_a 8.9486(5)
_cell_length_b 9.5948(4)
_cell_length_c 12.8823(6)
_cell_measurement_reflns_used 8065
_cell_measurement_temperature 293
_cell_measurement_theta_max 28.1090
_cell_measurement_theta_min 2.5020
_cell_volume 1040.77(9)
_computing_cell_refinement 'CrysAlisPro 1.171.39.46 (Rigaku OD, 2018)'
_computing_data_collection 'CrysAlisPro 1.171.39.46 (Rigaku OD, 2018)'
_computing_data_reduction 'CrysAlisPro 1.171.39.46 (Rigaku OD, 2018)'
_computing_molecular_graphics 'Olex2 (Dolomanov et al., 2009)'
_computing_publication_material 'Olex2 (Dolomanov et al., 2009)'
_computing_structure_refinement 'ShelXL (Sheldrick, 2015)'
_computing_structure_solution 'ShelXT (Sheldrick, 2015)'
_diffrn_ambient_temperature 293
_diffrn_detector 'CCD plate'
_diffrn_detector_area_resol_mean 15.9631
_diffrn_detector_type Eos
_diffrn_measured_fraction_theta_full 0.997
_diffrn_measured_fraction_theta_max 0.998
_diffrn_measurement_details
;
List of Runs (angles in degrees, time in seconds):

  # Type    Start    End  Width  t~exp~   \w     \q     \k     \f   Frames
#--------------------------------------------------------------------------
  1  \w    -20.00  25.00   1.00   20.00    --  -17.15 -99.00-150.00   45
  2  \w    -93.00 -35.00   1.00   20.00    --  -17.15-178.00   0.00   58
  3  \w    -20.00  25.00   1.00   20.00    --  -17.15 -99.00  60.00   45
  4  \w     -7.00  91.00   1.00   20.00    --   18.79  38.00  60.00   98
  5  \w     35.00  95.00   1.00   20.00    --   18.79 178.00 -90.00   60
  6  \w    -50.00  39.00   1.00   20.00    --   18.79 -57.00 -60.00   89
  7  \w    -54.00  44.00   1.00   20.00    --   18.79 -38.00-120.00   98
  8  \w    -20.00  25.00   1.00   20.00    --  -17.15 -99.00 -90.00   45
  9  \w    -20.00  25.00   1.00   20.00    --  -17.15 -99.00 120.00   45
 10  \w    -20.00  61.00   1.00   20.00    --   18.79 -99.00  90.00   81
 11  \w     -3.00  88.00   1.00   20.00    --   18.79  57.00 -30.00   91
 12  \w    -20.00  61.00   1.00   20.00    --   18.79 -99.00-120.00   81
 13  \w    -25.00  92.00   1.00   20.00    --   18.79  19.00 -60.00  117
 14  \w     -3.00  84.00   1.00   20.00    --   18.79  57.00 150.00   87
;
_diffrn_measurement_device 'four-circle diffractometer'
_diffrn_measurement_device_type 'SuperNova, Single source at offset/far, Eos'
_diffrn_measurement_method '\w scans'
_diffrn_orient_matrix_type 'CrysAlisPro convention (1999,Acta A55,543-557)'
_diffrn_orient_matrix_UB_11 -0.0547241000
_diffrn_orient_matrix_UB_12 -0.0285693000
_diffrn_orient_matrix_UB_13 0.0505762000
_diffrn_orient_matrix_UB_21 0.0630556000
_diffrn_orient_matrix_UB_22 -0.0280369000
_diffrn_orient_matrix_UB_23 0.0184173000
_diffrn_orient_matrix_UB_31 0.0032010000
_diffrn_orient_matrix_UB_32 0.0628709000
_diffrn_orient_matrix_UB_33 0.0228294000
_diffrn_radiation_monochromator mirror
_diffrn_radiation_probe x-ray
_diffrn_radiation_type MoK\a
_diffrn_radiation_wavelength 0.71073
_diffrn_reflns_av_R_equivalents 0.0220
_diffrn_reflns_av_unetI/netI 0.0185
_diffrn_reflns_Laue_measured_fraction_full 0.997
_diffrn_reflns_Laue_measured_fraction_max 0.998
_diffrn_reflns_limit_h_max 11
_diffrn_reflns_limit_h_min -11
_diffrn_reflns_limit_k_max 11
_diffrn_reflns_limit_k_min -11
_diffrn_reflns_limit_l_max 16
_diffrn_reflns_limit_l_min -16
_diffrn_reflns_number 21373
_diffrn_reflns_point_group_measured_fraction_full 0.997
_diffrn_reflns_point_group_measured_fraction_max 0.998
_diffrn_reflns_theta_full 25.242
_diffrn_reflns_theta_max 26.371
_diffrn_reflns_theta_min 2.399
_diffrn_source 'micro-focus sealed X-ray tube'
_diffrn_source_type 'SuperNova (Mo) X-ray Source'
_exptl_absorpt_coefficient_mu 0.332
_exptl_absorpt_correction_T_max 1.00000
_exptl_absorpt_correction_T_min 0.77630
_exptl_absorpt_correction_type multi-scan
_exptl_absorpt_process_details
;
CrysAlisPro 1.171.39.46 (Rigaku Oxford Diffraction, 2018)
Empirical absorption correction using spherical harmonics,
 implemented in SCALE3 ABSPACK scaling algorithm.
;
_exptl_crystal_colour colourless
_exptl_crystal_colour_primary colourless
_exptl_crystal_density_diffrn 1.303
_exptl_crystal_description block
_exptl_crystal_F_000 428
_exptl_crystal_size_max 0.4
_exptl_crystal_size_mid 0.15
_exptl_crystal_size_min 0.15
_refine_diff_density_max 0.342
_refine_diff_density_min -0.435
_refine_diff_density_rms 0.041
_refine_ls_extinction_method none
_refine_ls_goodness_of_fit_ref 1.049
_refine_ls_hydrogen_treatment mixed
_refine_ls_matrix_type full
_refine_ls_number_parameters 250
_refine_ls_number_reflns 4239
_refine_ls_number_restraints 0
_refine_ls_restrained_S_all 1.049
_refine_ls_R_factor_all 0.0866
_refine_ls_R_factor_gt 0.0650
_refine_ls_shift/su_max 0.000
_refine_ls_shift/su_mean 0.000
_refine_ls_structure_factor_coef Fsqd
_refine_ls_weighting_details 'w=1/[\s^2^(Fo^2^)+(0.0766P)^2^+0.5873P] where P=(Fo^2^+2Fc^2^)/3'
_refine_ls_weighting_scheme calc
_refine_ls_wR_factor_gt 0.1713
_refine_ls_wR_factor_ref 0.1897
_reflns_Friedel_coverage 0.000
_reflns_number_gt 3015
_reflns_number_total 4239
_reflns_threshold_expression 'I > 2\s(I)'
_cod_data_source_file d0sc04434b2.cif
_cod_data_source_block ev2029
_cod_database_code 1559214
_shelx_shelxl_version_number 2016/4
_chemical_oxdiff_formula 'C20 H21 N1 O3'
_chemical_oxdiff_usercomment SLL-2
_shelx_space_group_comment
;
The symmetry employed for this shelxl refinement is uniquely defined
by the following loop, which should always be used as a source of
symmetry information in preference to the above space-group names.
They are only intended as comments.
;
_shelx_estimated_absorpt_t_max 0.952
_shelx_estimated_absorpt_t_min 0.879
_reflns_odcompleteness_completeness 99.88
_reflns_odcompleteness_iscentric 1
_reflns_odcompleteness_theta 26.32
_olex2_refinement_description
;
1. Fixed Uiso
 At 1.2 times of:
  All C(H) groups, All C(H,H) groups, All N(H) groups
 At 1.5 times of:
  All C(H,H,H) groups, All O(H) groups
2.a Secondary CH2 refined with riding coordinates:
 C14(H14A,H14B), C15(H15A,H15B), C16(H16A,H16B), C17(H17A,H17B), C25(H25A,H25B)
2.b Aromatic/amide H refined with riding coordinates:
 C4(H4), C5(H5), C7(H7), C20(H20), C21(H21), C22(H22), C23(H23), C24(H24)
2.c Idealised Me refined as rotating group:
 C13(H13A,H13B,H13C)
2.d Idealised tetrahedral OH refined as rotating group with stretchable bonds:
 O18(H18)
;
_olex2_submission_special_instructions 'No special instructions were received'
_oxdiff_exptl_absorpt_empirical_details
;
Empirical correction (ABSPACK) includes:
- Absorption correction using spherical harmonics
- Frame scaling
;
_oxdiff_exptl_absorpt_empirical_full_max 1.343
_oxdiff_exptl_absorpt_empirical_full_min 0.570

loop_
_space_group_symop_operation_xyz
'x, y, z'
'-x, -y, -z'

loop_
_atom_site_label
_atom_site_type_symbol
_atom_site_fract_x
_atom_site_fract_y
_atom_site_fract_z
_atom_site_U_iso_or_equiv
_atom_site_adp_type
_atom_site_occupancy
_atom_site_site_symmetry_order
_atom_site_calc_flag
_atom_site_refinement_flags_posn
_atom_site_refinement_flags_adp
_atom_site_refinement_flags_occupancy
_atom_site_disorder_assembly
_atom_site_disorder_group
N1 N 0.3630(3) 0.2761(2) 0.41879(18) 0.0556(5) Uani 1 1 d . . . . .
H1 H 0.418(3) 0.199(3) 0.394(2) 0.067 Uiso 1 1 d R . . . .
C2 C 0.2615(3) 0.2622(2) 0.5228(2) 0.0543(6) Uani 1 1 d . . . . .
C3 C 0.1867(3) 0.3905(2) 0.56168(19) 0.0493(5) Uani 1 1 d . . . . .
C4 C 0.0814(3) 0.3862(3) 0.6689(2) 0.0572(6) Uani 1 1 d . . . . .
H4 H 0.060884 0.300898 0.713971 0.069 Uiso 1 1 calc R . . . .
C5 C 0.0087(3) 0.5049(3) 0.7081(2) 0.0597(6) Uani 1 1 d . . . . .
H5 H -0.061096 0.500598 0.779426 0.072 Uiso 1 1 calc R . . . .
C6 C 0.0397(3) 0.6335(3) 0.6404(2) 0.0546(6) Uani 1 1 d . . . . .
C7 C 0.1420(3) 0.6409(2) 0.53454(19) 0.0507(5) Uani 1 1 d . . . . .
H7 H 0.161289 0.726971 0.490433 0.061 Uiso 1 1 calc R . . . .
C8 C 0.2175(3) 0.5190(2) 0.49257(19) 0.0469(5) Uani 1 1 d . . . . .
C9 C 0.3226(3) 0.5222(2) 0.38061(19) 0.0479(5) Uani 1 1 d . . . . .
C10 C 0.3921(3) 0.4003(2) 0.34737(19) 0.0491(5) Uani 1 1 d . . . . .
O11 O 0.2369(2) 0.14466(18) 0.57844(16) 0.0705(5) Uani 1 1 d . . . . .
O12 O -0.0384(2) 0.7461(2) 0.68741(16) 0.0700(5) Uani 1 1 d . . . . .
C13 C -0.0126(4) 0.8803(3) 0.6218(3) 0.0837(9) Uani 1 1 d . . . . .
H13A H -0.037574 0.875030 0.555205 0.125 Uiso 1 1 calc GR . . . .
H13B H 0.095778 0.906712 0.603755 0.125 Uiso 1 1 calc GR . . . .
H13C H -0.078795 0.949174 0.662457 0.125 Uiso 1 1 calc GR . . . .
C14 C 0.3506(3) 0.6572(2) 0.30278(19) 0.0505(5) Uani 1 1 d . . . . .
H14A H 0.251011 0.706426 0.313331 0.061 Uiso 1 1 calc R . . . .
H14B H 0.386265 0.633872 0.227718 0.061 Uiso 1 1 calc R . . . .
C15 C 0.4698(3) 0.7562(2) 0.3164(2) 0.0518(6) Uani 1 1 d . . . . .
H15A H 0.439662 0.773954 0.392740 0.062 Uiso 1 1 calc R . . . .
H15B H 0.572380 0.711152 0.298714 0.062 Uiso 1 1 calc R . . . .
C16 C 0.4820(3) 0.8954(3) 0.2431(2) 0.0609(6) Uani 1 1 d . . . . .
H16A H 0.506545 0.876365 0.167338 0.073 Uiso 1 1 calc R . . . .
H16B H 0.380058 0.941306 0.263203 0.073 Uiso 1 1 calc R . . . .
C17 C 0.6033(4) 0.9949(3) 0.2492(2) 0.0699(8) Uani 1 1 d . . . . .
H17A H 0.704783 0.948128 0.233097 0.084 Uiso 1 1 calc R . . . .
H17B H 0.612023 1.075147 0.193651 0.084 Uiso 1 1 calc R . . . .
O18 O 0.5652(3) 1.0427(2) 0.35445(19) 0.0824(7) Uani 1 1 d . . . . .
H18 H 0.610(5) 0.994(4) 0.392(2) 0.124 Uiso 1 1 calc GR . . . .
C19 C 0.4983(3) 0.3846(2) 0.2347(2) 0.0534(6) Uani 1 1 d . . . . .
C20 C 0.4410(4) 0.3367(4) 0.1583(2) 0.0765(8) Uani 1 1 d . . . . .
H20 H 0.334538 0.315295 0.177402 0.092 Uiso 1 1 calc R . . . .
C21 C 0.5387(5) 0.3202(4) 0.0544(3) 0.0916(10) Uani 1 1 d . . . . .
H21 H 0.497894 0.288251 0.003667 0.110 Uiso 1 1 calc R . . . .
C22 C 0.6939(5) 0.3499(4) 0.0253(3) 0.0941(12) Uani 1 1 d . . . . .
H22 H 0.760025 0.338420 -0.045094 0.113 Uiso 1 1 calc R . . . .
C23 C 0.7528(4) 0.3971(4) 0.1003(4) 0.1092(14) Uani 1 1 d . . . . .
H23 H 0.859448 0.417955 0.080558 0.131 Uiso 1 1 calc R . . . .
C24 C 0.6552(4) 0.4141(4) 0.2052(3) 0.0879(10) Uani 1 1 d . . . . .
H24 H 0.696555 0.445674 0.255783 0.105 Uiso 1 1 calc R . . . .
C25 C 0.9371(7) 0.8622(5) -0.0768(4) 0.1348(18) Uani 1 1 d . . . . .
H25A H 0.956379 0.813062 -0.141157 0.162 Uiso 1 1 calc R . . . .
H25B H 1.037921 0.893025 -0.074855 0.162 Uiso 1 1 calc R . . . .
Cl26 Cl 0.8546(2) 0.75067(19) 0.03674(16) 0.1872(9) Uani 1 1 d . . . . .
Cl27 Cl 0.8210(3) 1.00754(19) -0.08943(17) 0.1935(9) Uani 1 1 d . . . . .

loop_
_atom_site_aniso_label
_atom_site_aniso_U_11
_atom_site_aniso_U_22
_atom_site_aniso_U_33
_atom_site_aniso_U_23
_atom_site_aniso_U_13
_atom_site_aniso_U_12
N1 0.0663(13) 0.0398(10) 0.0616(13) -0.0011(9) -0.0230(11) -0.0027(9)
C2 0.0619(14) 0.0461(12) 0.0591(15) 0.0047(10) -0.0277(12) -0.0109(10)
C3 0.0534(13) 0.0474(12) 0.0507(13) 0.0029(10) -0.0235(11) -0.0101(10)
C4 0.0617(15) 0.0558(14) 0.0532(14) 0.0100(11) -0.0213(12) -0.0133(11)
C5 0.0589(14) 0.0660(16) 0.0505(14) 0.0024(12) -0.0143(11) -0.0119(12)
C6 0.0536(13) 0.0558(14) 0.0542(14) -0.0050(11) -0.0168(11) -0.0056(11)
C7 0.0544(13) 0.0466(12) 0.0497(13) 0.0017(10) -0.0162(11) -0.0072(10)
C8 0.0495(12) 0.0451(11) 0.0495(13) 0.0009(9) -0.0218(10) -0.0083(9)
C9 0.0519(12) 0.0449(12) 0.0495(13) 0.0004(9) -0.0212(10) -0.0063(9)
C10 0.0549(13) 0.0450(12) 0.0506(13) -0.0001(10) -0.0225(10) -0.0058(10)
O11 0.0890(14) 0.0458(10) 0.0729(12) 0.0124(8) -0.0262(10) -0.0107(9)
O12 0.0745(12) 0.0610(11) 0.0627(11) -0.0076(9) -0.0049(9) -0.0001(9)
C13 0.096(2) 0.0572(16) 0.084(2) -0.0105(15) -0.0074(17) 0.0011(15)
C14 0.0575(13) 0.0463(12) 0.0457(12) 0.0005(9) -0.0158(10) -0.0010(10)
C15 0.0552(13) 0.0428(12) 0.0537(13) 0.0026(10) -0.0152(11) -0.0009(10)
C16 0.0731(16) 0.0471(13) 0.0579(15) 0.0049(11) -0.0185(13) 0.0014(11)
C17 0.090(2) 0.0451(13) 0.0662(17) 0.0088(12) -0.0171(15) -0.0074(13)
O18 0.1189(18) 0.0464(11) 0.0898(16) -0.0139(10) -0.0435(13) 0.0148(10)
C19 0.0564(14) 0.0438(12) 0.0564(14) -0.0016(10) -0.0144(11) 0.0015(10)
C20 0.0693(18) 0.100(2) 0.0604(17) -0.0118(16) -0.0205(14) 0.0043(16)
C21 0.099(3) 0.114(3) 0.0568(18) -0.0120(18) -0.0191(17) 0.018(2)
C22 0.107(3) 0.068(2) 0.074(2) 0.0024(16) 0.014(2) 0.0124(18)
C23 0.069(2) 0.092(3) 0.137(4) -0.033(3) 0.017(2) -0.0075(18)
C24 0.0604(17) 0.087(2) 0.114(3) -0.038(2) -0.0137(17) -0.0047(15)
C25 0.168(5) 0.137(4) 0.118(4) -0.048(3) -0.064(3) 0.033(3)
Cl26 0.1399(12) 0.1517(13) 0.1957(17) 0.0154(12) 0.0356(11) 0.0225(10)
Cl27 0.272(2) 0.1629(14) 0.1986(17) -0.0652(13) -0.1438(17) 0.0922(15)

loop_
_atom_type_symbol
_atom_type_description
_atom_type_scat_dispersion_real
_atom_type_scat_dispersion_imag
_atom_type_scat_source
C C 0.0033 0.0016 'International Tables Vol C Tables 4.2.6.8 and 6.1.1.4'
H H 0.0000 0.0000 'International Tables Vol C Tables 4.2.6.8 and 6.1.1.4'
Cl Cl 0.1484 0.1585 'International Tables Vol C Tables 4.2.6.8 and 6.1.1.4'
N N 0.0061 0.0033 'International Tables Vol C Tables 4.2.6.8 and 6.1.1.4'
O O 0.0106 0.0060 'International Tables Vol C Tables 4.2.6.8 and 6.1.1.4'

loop_
_geom_angle_atom_site_label_1
_geom_angle_atom_site_label_2
_geom_angle_atom_site_label_3
_geom_angle
_geom_angle_site_symmetry_1
_geom_angle_site_symmetry_3
_geom_angle_publ_flag
C2 N1 H1 118.1(18) . . ?
C2 N1 C10 125.1(2) . . ?
C10 N1 H1 116.9(18) . . ?
N1 C2 C3 115.6(2) . . ?
O11 C2 N1 120.3(2) . . ?
O11 C2 C3 124.1(2) . . ?
C4 C3 C2 119.5(2) . . ?
C4 C3 C8 119.8(2) . . ?
C8 C3 C2 120.7(2) . . ?
C3 C4 H4 119.5 . . ?
C5 C4 C3 121.1(2) . . ?
C5 C4 H4 119.5 . . ?
C4 C5 H5 120.2 . . ?
C4 C5 C6 119.5(2) . . ?
C6 C5 H5 120.2 . . ?
C7 C6 C5 120.7(2) . . ?
O12 C6 C5 115.0(2) . . ?
O12 C6 C7 124.3(2) . . ?
C6 C7 H7 119.8 . . ?
C6 C7 C8 120.4(2) . . ?
C8 C7 H7 119.8 . . ?
C3 C8 C7 118.4(2) . . ?
C3 C8 C9 119.6(2) . . ?
C7 C8 C9 122.0(2) . . ?
C8 C9 C14 120.7(2) . . ?
C10 C9 C8 118.1(2) . . ?
C10 C9 C14 121.2(2) . . ?
N1 C10 C19 114.3(2) . . ?
C9 C10 N1 120.8(2) . . ?
C9 C10 C19 124.9(2) . . ?
C6 O12 C13 117.6(2) . . ?
O12 C13 H13A 109.5 . . ?
O12 C13 H13B 109.5 . . ?
O12 C13 H13C 109.5 . . ?
H13A C13 H13B 109.5 . . ?
H13A C13 H13C 109.5 . . ?
H13B C13 H13C 109.5 . . ?
C9 C14 H14A 108.5 . . ?
C9 C14 H14B 108.5 . . ?
C9 C14 C15 114.99(19) . . ?
H14A C14 H14B 107.5 . . ?
C15 C14 H14A 108.5 . . ?
C15 C14 H14B 108.5 . . ?
C14 C15 H15A 109.1 . . ?
C14 C15 H15B 109.1 . . ?
H15A C15 H15B 107.8 . . ?
C16 C15 C14 112.5(2) . . ?
C16 C15 H15A 109.1 . . ?
C16 C15 H15B 109.1 . . ?
C15 C16 H16A 108.5 . . ?
C15 C16 H16B 108.5 . . ?
H16A C16 H16B 107.5 . . ?
C17 C16 C15 114.9(2) . . ?
C17 C16 H16A 108.5 . . ?
C17 C16 H16B 108.5 . . ?
C16 C17 H17A 109.1 . . ?
C16 C17 H17B 109.1 . . ?
H17A C17 H17B 107.9 . . ?
O18 C17 C16 112.3(2) . . ?
O18 C17 H17A 109.1 . . ?
O18 C17 H17B 109.1 . . ?
C17 O18 H18 109.5 . . ?
C20 C19 C10 120.5(2) . . ?
C24 C19 C10 120.9(3) . . ?
C24 C19 C20 118.5(3) . . ?
C19 C20 H20 119.5 . . ?
C21 C20 C19 120.9(3) . . ?
C21 C20 H20 119.5 . . ?
C20 C21 H21 119.8 . . ?
C22 C21 C20 120.4(4) . . ?
C22 C21 H21 119.8 . . ?
C21 C22 H22 120.3 . . ?
C21 C22 C23 119.4(3) . . ?
C23 C22 H22 120.3 . . ?
C22 C23 H23 119.7 . . ?
C22 C23 C24 120.6(3) . . ?
C24 C23 H23 119.7 . . ?
C19 C24 C23 120.1(3) . . ?
C19 C24 H24 119.9 . . ?
C23 C24 H24 119.9 . . ?
H25A C25 H25B 107.8 . . ?
Cl26 C25 H25A 109.0 . . ?
Cl26 C25 H25B 109.0 . . ?
Cl26 C25 Cl27 112.8(3) . . ?
Cl27 C25 H25A 109.0 . . ?
Cl27 C25 H25B 109.0 . . ?

loop_
_geom_bond_atom_site_label_1
_geom_bond_atom_site_label_2
_geom_bond_distance
_geom_bond_site_symmetry_2
_geom_bond_publ_flag
N1 H1 0.91(3) . ?
N1 C2 1.354(3) . ?
N1 C10 1.389(3) . ?
C2 C3 1.447(4) . ?
C2 O11 1.244(3) . ?
C3 C4 1.401(3) . ?
C3 C8 1.408(3) . ?
C4 H4 0.9300 . ?
C4 C5 1.362(4) . ?
C5 H5 0.9300 . ?
C5 C6 1.401(3) . ?
C6 C7 1.376(3) . ?
C6 O12 1.364(3) . ?
C7 H7 0.9300 . ?
C7 C8 1.408(3) . ?
C8 C9 1.449(3) . ?
C9 C10 1.355(3) . ?
C9 C14 1.511(3) . ?
C10 C19 1.485(3) . ?
O12 C13 1.432(3) . ?
C13 H13A 0.9600 . ?
C13 H13B 0.9600 . ?
C13 H13C 0.9600 . ?
C14 H14A 0.9700 . ?
C14 H14B 0.9700 . ?
C14 C15 1.522(3) . ?
C15 H15A 0.9700 . ?
C15 H15B 0.9700 . ?
C15 C16 1.521(3) . ?
C16 H16A 0.9700 . ?
C16 H16B 0.9700 . ?
C16 C17 1.501(4) . ?
C17 H17A 0.9700 . ?
C17 H17B 0.9700 . ?
C17 O18 1.420(3) . ?
O18 H18 0.82(4) . ?
C19 C20 1.377(4) . ?
C19 C24 1.365(4) . ?
C20 H20 0.9300 . ?
C20 C21 1.373(4) . ?
C21 H21 0.9300 . ?
C21 C22 1.351(5) . ?
C22 H22 0.9300 . ?
C22 C23 1.367(6) . ?
C23 H23 0.9300 . ?
C23 C24 1.384(5) . ?
C24 H24 0.9300 . ?
C25 H25A 0.9700 . ?
C25 H25B 0.9700 . ?
C25 Cl26 1.677(6) . ?
C25 Cl27 1.727(5) . ?

loop_
_geom_hbond_atom_site_label_D
_geom_hbond_atom_site_label_H
_geom_hbond_atom_site_label_A
_geom_hbond_distance_DH
_geom_hbond_distance_HA
_geom_hbond_distance_DA
_geom_hbond_angle_DHA
_geom_hbond_site_symmetry_A
N1 H1 O18_$1 0.91(3) 1.96(3) 2.859(3) 169(3) 1_545
O18 H18 O11_$2 0.82 1.96 2.725(3) 156.3 2_666

loop_
_geom_torsion_atom_site_label_1
_geom_torsion_atom_site_label_2
_geom_torsion_atom_site_label_3
_geom_torsion_atom_site_label_4
_geom_torsion
_geom_torsion_site_symmetry_1
_geom_torsion_site_symmetry_2
_geom_torsion_site_symmetry_3
_geom_torsion_site_symmetry_4
_geom_torsion_publ_flag
N1 C2 C3 C4 -179.2(2) . . . . ?
N1 C2 C3 C8 1.4(3) . . . . ?
N1 C10 C19 C20 81.1(3) . . . . ?
N1 C10 C19 C24 -97.4(3) . . . . ?
C2 N1 C10 C9 3.0(4) . . . . ?
C2 N1 C10 C19 -175.0(2) . . . . ?
C2 C3 C4 C5 -179.9(2) . . . . ?
C2 C3 C8 C7 -179.9(2) . . . . ?
C2 C3 C8 C9 1.3(3) . . . . ?
C3 C4 C5 C6 -0.1(4) . . . . ?
C3 C8 C9 C10 -2.1(3) . . . . ?
C3 C8 C9 C14 176.59(19) . . . . ?
C4 C3 C8 C7 0.8(3) . . . . ?
C4 C3 C8 C9 -178.0(2) . . . . ?
C4 C5 C6 C7 0.4(4) . . . . ?
C4 C5 C6 O12 -179.8(2) . . . . ?
C5 C6 C7 C8 -0.1(4) . . . . ?
C5 C6 O12 C13 -179.4(2) . . . . ?
C6 C7 C8 C3 -0.5(3) . . . . ?
C6 C7 C8 C9 178.3(2) . . . . ?
C7 C6 O12 C13 0.4(4) . . . . ?
C7 C8 C9 C10 179.1(2) . . . . ?
C7 C8 C9 C14 -2.2(3) . . . . ?
C8 C3 C4 C5 -0.5(3) . . . . ?
C8 C9 C10 N1 0.1(3) . . . . ?
C8 C9 C10 C19 177.9(2) . . . . ?
C8 C9 C14 C15 81.1(3) . . . . ?
C9 C10 C19 C20 -96.9(3) . . . . ?
C9 C10 C19 C24 84.6(3) . . . . ?
C9 C14 C15 C16 -174.9(2) . . . . ?
C10 N1 C2 C3 -3.7(3) . . . . ?
C10 N1 C2 O11 176.0(2) . . . . ?
C10 C9 C14 C15 -100.3(3) . . . . ?
C10 C19 C20 C21 -179.2(3) . . . . ?
C10 C19 C24 C23 179.2(3) . . . . ?
O11 C2 C3 C4 1.1(4) . . . . ?
O11 C2 C3 C8 -178.3(2) . . . . ?
O12 C6 C7 C8 -179.9(2) . . . . ?
C14 C9 C10 N1 -178.6(2) . . . . ?
C14 C9 C10 C19 -0.8(3) . . . . ?
C14 C15 C16 C17 -177.4(2) . . . . ?
C15 C16 C17 O18 -65.9(3) . . . . ?
C19 C20 C21 C22 0.4(5) . . . . ?
C20 C19 C24 C23 0.6(5) . . . . ?
C20 C21 C22 C23 -0.2(6) . . . . ?
C21 C22 C23 C24 0.2(6) . . . . ?
C22 C23 C24 C19 -0.4(6) . . . . ?
C24 C19 C20 C21 -0.6(5) . . . . ?
